data_2235691
loop_
_publ_author_name
'Mohamed, Shaaban K.'
'Akkurt, Mehmet'
'Abdelhamid, Antar A.'
'Singh, Kuldip'
'Allah, Omyma A. A. Abd'

_publ_section_title
;
 5-(4-Methylphenyl)-3-phenylcyclohex-2-en-1-one
;
_journal_coeditor_code XU5565
_journal_issue 7
_journal_name_full 'Acta Crystallographica Section E'
_journal_page_first o2157
_journal_paper_doi 10.1107/S1600536812027031
_journal_volume 68
_journal_year 2012
_chemical_formula_iupac 'C19 H18 O'
_chemical_formula_moiety 'C19 H18 O'
_chemical_formula_sum 'C19 H18 O'
_chemical_formula_weight 262.33
_chemical_name_systematic
;
5-(4-Methylphenyl)-3-phenylcyclohex-2-en-1-one
;
_space_group_IT_number 14
_symmetry_cell_setting monoclinic
_symmetry_space_group_name_Hall '-P 2ybc'
_symmetry_space_group_name_H-M 'P 1 21/c 1'
_atom_sites_solution_hydrogens geom
_atom_sites_solution_primary direct
_atom_sites_solution_secondary difmap
_cell_angle_alpha 90
_cell_angle_beta 113.152(4)
_cell_angle_gamma 90
_cell_formula_units_Z 4
_cell_length_a 17.085(4)
_cell_length_b 5.6807(11)
_cell_length_c 15.689(3)
_cell_measurement_reflns_used 879
_cell_measurement_temperature 150
_cell_measurement_theta_max 28.36
_cell_measurement_theta_min 2.59
_cell_volume 1400.1(5)
_computing_cell_refinement 'SAINT (Bruker, 2005)'
_computing_data_collection 'SMART (Bruker, 2005)'
_computing_data_reduction 'SAINT (Bruker, 2005)'
_computing_molecular_graphics 'ORTEP-3 for Windows (Farrugia, 1997) and PLATON (Spek, 2009)'
_computing_publication_material 'WinGX (Farrugia, 1999) and PLATON (Spek, 2009)'
_computing_structure_refinement 'SHELXL97 (Sheldrick, 2008)'
_computing_structure_solution 'SHELXS97 (Sheldrick, 2008)'
_diffrn_ambient_temperature 150(2)
_diffrn_measured_fraction_theta_full 0.999
_diffrn_measured_fraction_theta_max 0.999
_diffrn_measurement_device_type 'Bruker APEX 2000 CCD area-detector'
_diffrn_measurement_method 'phi and omega scans'
_diffrn_radiation_monochromator graphite
_diffrn_radiation_source 'fine-focus sealed tube'
_diffrn_radiation_type MoK\a
_diffrn_radiation_wavelength 0.71073
_diffrn_reflns_av_R_equivalents 0.1057
_diffrn_reflns_av_sigmaI/netI 0.0974
_diffrn_reflns_limit_h_max 20
_diffrn_reflns_limit_h_min -20
_diffrn_reflns_limit_k_max 6
_diffrn_reflns_limit_k_min -6
_diffrn_reflns_limit_l_max 18
_diffrn_reflns_limit_l_min -18
_diffrn_reflns_number 9636
_diffrn_reflns_reduction_process
;
;
_diffrn_reflns_theta_full 25.00
_diffrn_reflns_theta_max 25.00
_diffrn_reflns_theta_min 2.59
_exptl_absorpt_coefficient_mu 0.075
_exptl_absorpt_correction_T_max 0.991
_exptl_absorpt_correction_T_min 0.979
_exptl_absorpt_correction_type multi-scan
_exptl_absorpt_process_details '(SADABS; Bruker, 2005)'
_exptl_crystal_colour colourless
_exptl_crystal_density_diffrn 1.245
_exptl_crystal_density_method 'Not Measured'
_exptl_crystal_description plate
_exptl_crystal_F_000 560
_exptl_crystal_size_max 0.420
_exptl_crystal_size_mid 0.240
_exptl_crystal_size_min 0.120
_refine_diff_density_max 0.220
_refine_diff_density_min -0.194
_refine_ls_extinction_method none
_refine_ls_goodness_of_fit_ref 0.896
_refine_ls_hydrogen_treatment constr
_refine_ls_matrix_type full
_refine_ls_number_parameters 182
_refine_ls_number_reflns 2473
_refine_ls_number_restraints 0
_refine_ls_restrained_S_all 0.896
_refine_ls_R_factor_all 0.0994
_refine_ls_R_factor_gt 0.0526
_refine_ls_shift/su_max 0.000
_refine_ls_shift/su_mean 0.000
_refine_ls_structure_factor_coef Fsqd
_refine_ls_weighting_details 'calc w=1/[\s^2^(Fo^2^)+(0.0400P)^2^] where P=(Fo^2^+2Fc^2^)/3'
_refine_ls_weighting_scheme calc
_refine_ls_wR_factor_gt 0.0992
_refine_ls_wR_factor_ref 0.1138
_reflns_number_gt 1497
_reflns_number_total 2473
_reflns_threshold_expression I>2\s(I)
_cod_data_source_file xu5565.cif
_cod_data_source_block I
_cod_original_sg_symbol_H-M 'P 21/c'
_cod_database_code 2235691
_cod_database_fobs_code 2235691

loop_
_symmetry_equiv_pos_site_id
_symmetry_equiv_pos_as_xyz
1 x,y,z
2 -x,1/2+y,1/2-z
3 -x,-y,-z
4 x,1/2-y,1/2+z

loop_
_atom_site_aniso_label
_atom_site_aniso_U_11
_atom_site_aniso_U_22
_atom_site_aniso_U_33
_atom_site_aniso_U_12
_atom_site_aniso_U_13
_atom_site_aniso_U_23
O1 0.0401(11) 0.0482(12) 0.0358(10) -0.0067(9) 0.0149(9) -0.0171(9)
C1 0.0361(15) 0.0347(15) 0.0259(14) -0.0045(12) 0.0162(12) -0.0028(12)
C2 0.0302(14) 0.0327(15) 0.0303(14) 0.0009(11) 0.0162(12) -0.0025(12)
C3 0.0284(14) 0.0235(14) 0.0236(12) 0.0014(11) 0.0139(11) 0.0030(11)
C4 0.0288(14) 0.0281(14) 0.0275(13) 0.0007(11) 0.0119(11) -0.0002(11)
C5 0.0288(13) 0.0285(14) 0.0260(14) 0.0006(11) 0.0107(11) -0.0017(11)
C6 0.0318(14) 0.0377(16) 0.0287(14) 0.0005(12) 0.0113(12) -0.0038(12)
C7 0.0275(13) 0.0268(14) 0.0242(13) 0.0022(11) 0.0129(11) 0.0037(11)
C8 0.0296(14) 0.0297(15) 0.0310(14) 0.0024(11) 0.0114(11) -0.0023(12)
C9 0.0326(15) 0.0304(15) 0.0365(15) -0.0035(12) 0.0119(12) -0.0050(12)
C10 0.0238(13) 0.0362(16) 0.0303(14) 0.0009(11) 0.0071(11) 0.0056(12)
C11 0.0319(15) 0.0313(15) 0.0336(15) 0.0065(12) 0.0153(12) 0.0033(12)
C12 0.0324(15) 0.0275(14) 0.0305(14) -0.0014(11) 0.0132(12) -0.0029(11)
C13 0.0214(13) 0.0275(14) 0.0266(13) -0.0026(11) 0.0073(11) -0.0027(11)
C14 0.0293(14) 0.0347(15) 0.0274(13) -0.0023(12) 0.0135(11) 0.0008(12)
C15 0.0276(14) 0.0294(15) 0.0384(15) 0.0008(11) 0.0105(12) 0.0015(12)
C16 0.0230(13) 0.0312(15) 0.0351(14) -0.0040(11) 0.0113(11) -0.0062(12)
C17 0.0282(14) 0.0359(15) 0.0338(15) -0.0041(12) 0.0159(12) -0.0028(12)
C18 0.0314(14) 0.0285(15) 0.0283(13) -0.0031(11) 0.0103(11) -0.0012(11)
C19 0.0377(16) 0.0459(17) 0.0542(17) 0.0025(13) 0.0250(14) -0.0032(14)

loop_
_atom_site_type_symbol
_atom_site_label
_atom_site_fract_x
_atom_site_fract_y
_atom_site_fract_z
_atom_site_U_iso_or_equiv
_atom_site_thermal_displace_type
_atom_site_calc_flag
_atom_site_refinement_flags
_atom_site_occupancy
O O1 0.26608(10) 0.8925(3) 1.12374(11) 0.0414(6) Uani d . 1.000
C C1 0.23739(15) 0.7390(4) 1.06451(16) 0.0310(8) Uani d . 1.000
C C2 0.14596(15) 0.7212(4) 1.00905(15) 0.0297(8) Uani d . 1.000
C C3 0.11153(14) 0.5617(4) 0.94080(15) 0.0240(8) Uani d . 1.000
C C4 0.16904(13) 0.3960(4) 0.91730(15) 0.0279(8) Uani d . 1.000
C C5 0.25840(14) 0.4974(4) 0.94353(15) 0.0278(8) Uani d . 1.000
C C6 0.29405(14) 0.5614(4) 1.04625(15) 0.0329(8) Uani d . 1.000
C C7 0.01837(14) 0.5429(4) 0.88700(15) 0.0253(8) Uani d . 1.000
C C8 -0.01655(14) 0.3458(4) 0.83212(15) 0.0303(8) Uani d . 1.000
C C9 -0.10293(15) 0.3268(4) 0.78170(16) 0.0337(9) Uani d . 1.000
C C10 -0.15772(14) 0.5021(4) 0.78364(16) 0.0312(8) Uani d . 1.000
C C11 -0.12489(15) 0.6993(4) 0.83717(16) 0.0315(9) Uani d . 1.000
C C12 -0.03831(14) 0.7195(4) 0.88790(15) 0.0299(8) Uani d . 1.000
C C13 0.31421(13) 0.3378(4) 0.91407(15) 0.0258(8) Uani d . 1.000
C C14 0.34825(14) 0.1297(4) 0.96021(16) 0.0297(8) Uani d . 1.000
C C15 0.39595(14) -0.0172(4) 0.92875(16) 0.0326(8) Uani d . 1.000
C C16 0.41086(14) 0.0364(4) 0.85029(16) 0.0298(8) Uani d . 1.000
C C17 0.37680(14) 0.2433(4) 0.80440(17) 0.0315(8) Uani d . 1.000
C C18 0.32954(14) 0.3917(4) 0.83590(16) 0.0299(8) Uani d . 1.000
C C19 0.46239(15) -0.1244(5) 0.81565(18) 0.0438(10) Uani d . 1.000
H H2 0.10900 0.82740 1.02180 0.0360 Uiso c R 1.000
H H4A 0.14380 0.36270 0.84990 0.0330 Uiso c R 1.000
H H4B 0.17310 0.24530 0.95050 0.0330 Uiso c R 1.000
H H5 0.25190 0.64790 0.90840 0.0330 Uiso c R 1.000
H H6A 0.29790 0.41820 1.08370 0.0390 Uiso c R 1.000
H H6B 0.35200 0.62730 1.06470 0.0390 Uiso c R 1.000
H H8 0.01990 0.22230 0.82950 0.0360 Uiso c R 1.000
H H9 -0.12500 0.19050 0.74500 0.0400 Uiso c R 1.000
H H10 -0.21720 0.48770 0.74870 0.0370 Uiso c R 1.000
H H11 -0.16200 0.82180 0.83910 0.0380 Uiso c R 1.000
H H12 -0.01680 0.85660 0.92430 0.0360 Uiso c R 1.000
H H14 0.33870 0.08750 1.01390 0.0360 Uiso c R 1.000
H H15 0.41900 -0.15800 0.96180 0.0390 Uiso c R 1.000
H H17 0.38590 0.28460 0.75030 0.0380 Uiso c R 1.000
H H18 0.30720 0.53340 0.80320 0.0360 Uiso c R 1.000
H H19A 0.42480 -0.19810 0.75740 0.0660 Uiso c R 1.000
H H19B 0.48940 -0.24660 0.86200 0.0660 Uiso c R 1.000
H H19C 0.50630 -0.03270 0.80500 0.0660 Uiso c R 1.000

loop_
_atom_type_symbol
_atom_type_description
_atom_type_scat_dispersion_real
_atom_type_scat_dispersion_imag
_atom_type_scat_source
C C 0.0033 0.0016 ' International Tables Vol C Tables 4.2.6.8 and 6.1.1.4'
H H 0.0000 0.0000 ' International Tables Vol C Tables 4.2.6.8 and 6.1.1.4'
O O 0.0106 0.0060 ' International Tables Vol C Tables 4.2.6.8 and 6.1.1.4'

loop_
_geom_angle_atom_site_label_1
_geom_angle_atom_site_label_2
_geom_angle_atom_site_label_3
_geom_angle
_geom_angle_publ_flag
O1 C1 C2 121.0(2) no
O1 C1 C6 121.8(2) no
C2 C1 C6 117.3(2) no
C1 C2 C3 123.3(2) no
C2 C3 C4 119.4(2) no
C2 C3 C7 122.4(2) no
C4 C3 C7 118.20(19) no
C3 C4 C5 112.14(19) no
C4 C5 C6 108.40(19) no
C4 C5 C13 111.98(19) no
C6 C5 C13 115.3(2) no
C1 C6 C5 110.00(19) no
C3 C7 C8 120.8(2) no
C3 C7 C12 122.3(2) no
C8 C7 C12 116.9(2) no
C7 C8 C9 121.3(2) no
C8 C9 C10 121.0(2) no
C9 C10 C11 118.9(2) no
C10 C11 C12 120.3(2) no
C7 C12 C11 121.6(2) no
C5 C13 C14 122.4(2) no
C5 C13 C18 119.9(2) no
C14 C13 C18 117.6(2) no
C13 C14 C15 120.8(2) no
C14 C15 C16 121.6(2) no
C15 C16 C17 117.6(2) no
C15 C16 C19 121.6(2) no
C17 C16 C19 120.8(2) no
C16 C17 C18 121.1(2) no
C13 C18 C17 121.4(2) no
C1 C2 H2 118.00 no
C3 C2 H2 118.00 no
C3 C4 H4A 109.00 no
C3 C4 H4B 109.00 no
C5 C4 H4A 109.00 no
C5 C4 H4B 109.00 no
H4A C4 H4B 108.00 no
C4 C5 H5 107.00 no
C6 C5 H5 107.00 no
C13 C5 H5 107.00 no
C1 C6 H6A 110.00 no
C1 C6 H6B 110.00 no
C5 C6 H6A 110.00 no
C5 C6 H6B 110.00 no
H6A C6 H6B 108.00 no
C7 C8 H8 119.00 no
C9 C8 H8 119.00 no
C8 C9 H9 119.00 no
C10 C9 H9 119.00 no
C9 C10 H10 121.00 no
C11 C10 H10 121.00 no
C10 C11 H11 120.00 no
C12 C11 H11 120.00 no
C7 C12 H12 119.00 no
C11 C12 H12 119.00 no
C13 C14 H14 120.00 no
C15 C14 H14 120.00 no
C14 C15 H15 119.00 no
C16 C15 H15 119.00 no
C16 C17 H17 119.00 no
C18 C17 H17 119.00 no
C13 C18 H18 119.00 no
C17 C18 H18 119.00 no
C16 C19 H19A 109.00 no
C16 C19 H19B 109.00 no
C16 C19 H19C 109.00 no
H19A C19 H19B 110.00 no
H19A C19 H19C 109.00 no
H19B C19 H19C 110.00 no

loop_
_geom_bond_atom_site_label_1
_geom_bond_atom_site_label_2
_geom_bond_distance
_geom_bond_publ_flag
O1 C1 1.227(3) no
C1 C2 1.462(4) no
C1 C6 1.502(4) no
C2 C3 1.348(3) no
C3 C4 1.507(3) no
C3 C7 1.484(3) no
C4 C5 1.529(3) no
C5 C6 1.526(3) no
C5 C13 1.514(3) no
C7 C8 1.395(3) no
C7 C12 1.398(3) no
C8 C9 1.378(4) no
C9 C10 1.375(4) no
C10 C11 1.380(3) no
C11 C12 1.382(4) no
C13 C14 1.389(3) no
C13 C18 1.385(3) no
C14 C15 1.386(3) no
C15 C16 1.385(3) no
C16 C17 1.382(3) no
C16 C19 1.510(4) no
C17 C18 1.386(3) no
C2 H2 0.9500 no
C4 H4A 0.9900 no
C4 H4B 0.9900 no
C5 H5 1.0000 no
C6 H6A 0.9900 no
C6 H6B 0.9900 no
C8 H8 0.9500 no
C9 H9 0.9500 no
C10 H10 0.9500 no
C11 H11 0.9500 no
C12 H12 0.9500 no
C14 H14 0.9500 no
C15 H15 0.9500 no
C17 H17 0.9500 no
C18 H18 0.9500 no
C19 H19A 0.9800 no
C19 H19B 0.9800 no
C19 H19C 0.9800 no

loop_
_geom_hbond_atom_site_label_D
_geom_hbond_atom_site_label_H
_geom_hbond_atom_site_label_A
_geom_hbond_site_symmetry_A
_geom_hbond_distance_DH
_geom_hbond_distance_HA
_geom_hbond_distance_DA
_geom_hbond_angle_DHA
_geom_hbond_publ_flag
C10 H10 Cg 2_556 0.95 2.77 3.601(3) 147 yes

loop_
_geom_torsion_atom_site_label_1
_geom_torsion_atom_site_label_2
_geom_torsion_atom_site_label_3
_geom_torsion_atom_site_label_4
_geom_torsion
_geom_torsion_publ_flag
O1 C1 C2 C3 177.4(2) no
C6 C1 C2 C3 -3.0(3) no
O1 C1 C6 C5 -146.2(2) no
C2 C1 C6 C5 34.2(3) no
C1 C2 C3 C4 -1.8(3) no
C1 C2 C3 C7 178.4(2) no
C2 C3 C4 C5 -25.3(3) no
C7 C3 C4 C5 154.5(2) no
C2 C3 C7 C8 -165.5(2) no
C2 C3 C7 C12 15.0(4) no
C4 C3 C7 C8 14.8(3) no
C4 C3 C7 C12 -164.7(2) no
C3 C4 C5 C6 55.5(2) no
C3 C4 C5 C13 -176.21(18) no
C4 C5 C6 C1 -59.4(2) no
C13 C5 C6 C1 174.2(2) no
C4 C5 C13 C14 -74.3(3) no
C4 C5 C13 C18 102.5(2) no
C6 C5 C13 C14 50.3(3) no
C6 C5 C13 C18 -132.9(2) no
C3 C7 C8 C9 -179.8(2) no
C12 C7 C8 C9 -0.3(3) no
C3 C7 C12 C11 179.8(2) no
C8 C7 C12 C11 0.3(3) no
C7 C8 C9 C10 0.1(4) no
C8 C9 C10 C11 0.0(4) no
C9 C10 C11 C12 0.0(4) no
C10 C11 C12 C7 -0.2(4) no
C5 C13 C14 C15 177.1(2) no
C18 C13 C14 C15 0.2(4) no
C5 C13 C18 C17 -176.7(2) no
C14 C13 C18 C17 0.3(4) no
C13 C14 C15 C16 -0.5(4) no
C14 C15 C16 C17 0.4(4) no
C14 C15 C16 C19 -179.6(2) no
C15 C16 C17 C18 0.1(4) no
C19 C16 C17 C18 -179.9(2) no
C16 C17 C18 C13 -0.4(4) no

loop_
_cod_related_entry_id
_cod_related_entry_database
_cod_related_entry_code
1 ChemSpider 10600086
